data_4106960
loop_
_publ_author_name
'David J. Wolstenholme'
'James T. Titah'
'Franklin N. Che'
'Kyle T. Traboulsee'
'Jenna Flogeras'
'G. Sean McGrady'

_publ_contact_author_address
;Department of Chemistry
University of New Brunswick
Fredericton, NB
E3B 5A3
Canada
;
_publ_contact_author_email adecken@unb.ca
_publ_contact_author_fax '(506) 453-4981'
_publ_contact_author_name 'Andreas Decken'
_publ_contact_author_phone '(506) 453-4875'
_publ_section_title
;
 Homopolar Dihydrogen Bonding in Alkali-Metal Amidoboranes and Its
 Implications for Hydrogen Storage
;
_journal_name_full 'Journal of the American Chemical Society'
_journal_page_first 16598
_journal_page_last 16604
_journal_paper_doi 10.1021/ja206357a
_journal_volume 133
_journal_year 2011
_chemical_formula_moiety 'B H5 N, Na'
_chemical_formula_sum 'B H5 N Na'
_chemical_formula_weight 52.85
_space_group_IT_number 61
_symmetry_cell_setting orthorhombic
_symmetry_Int_Tables_number 61
_symmetry_space_group_name_Hall '-P 2ac 2ab'
_symmetry_space_group_name_H-M 'P b c a'
_atom_sites_solution_hydrogens difmap
_atom_sites_solution_primary direct
_atom_sites_solution_secondary difmap
_audit_creation_method SHELXL-97
_cell_angle_alpha 90.00
_cell_angle_beta 90.00
_cell_angle_gamma 90.00
_cell_formula_units_Z 8
_cell_length_a 5.6446(16)
_cell_length_b 7.425(2)
_cell_length_c 14.514(4)
_cell_measurement_reflns_used 2229
_cell_measurement_temperature 173(2)
_cell_measurement_theta_max 27.994
_cell_measurement_theta_min 2.7435
_cell_volume 608.3(3)
_computing_cell_refinement 'Bruker SMART'
_computing_data_collection 'Bruker SMART'
_computing_data_reduction 'Bruker SAINT'
_computing_molecular_graphics 'Bruker SHELXTL (Sheldrick, 2008)'
_computing_publication_material 'Bruker SHELXTL (Sheldrick, 2008)'
_computing_structure_refinement 'SHELXL-97 (Sheldrick, 2008)'
_computing_structure_solution 'SHELXS-97 (Sheldrick, 2008)'
_diffrn_ambient_temperature 173(1)
_diffrn_measured_fraction_theta_full 1.000
_diffrn_measured_fraction_theta_max 0.987
_diffrn_measurement_device_type 'Bruker AXS SMART1000/P4'
_diffrn_measurement_method '\f and \w scans'
_diffrn_radiation_monochromator graphite
_diffrn_radiation_probe x-ray
_diffrn_radiation_type MoK\a
_diffrn_radiation_wavelength 0.71073
_diffrn_reflns_av_R_equivalents 0.0265
_diffrn_reflns_av_sigmaI/netI 0.0167
_diffrn_reflns_limit_h_max 7
_diffrn_reflns_limit_h_min -7
_diffrn_reflns_limit_k_max 8
_diffrn_reflns_limit_k_min -9
_diffrn_reflns_limit_l_max 18
_diffrn_reflns_limit_l_min -18
_diffrn_reflns_number 3539
_diffrn_reflns_theta_full 25.00
_diffrn_reflns_theta_max 27.48
_diffrn_reflns_theta_min 2.81
_diffrn_source 'fine-focus sealed tube'
_diffrn_source_type K760
_diffrn_standards_decay_% 0
_diffrn_standards_interval_count 0
_diffrn_standards_interval_time 0
_diffrn_standards_number 0
_exptl_absorpt_coefficient_mu 0.191
_exptl_absorpt_correction_T_max 0.9628
_exptl_absorpt_correction_T_min 0.8699
_exptl_absorpt_correction_type multi-scan
_exptl_absorpt_process_details 'SADABS (Sheldrick, 2008)'
_exptl_crystal_colour Colourless
_exptl_crystal_density_diffrn 1.154
_exptl_crystal_description Rod
_exptl_crystal_F_000 224
_exptl_crystal_size_max 0.75
_exptl_crystal_size_mid 0.25
_exptl_crystal_size_min 0.20
_refine_diff_density_max 0.267
_refine_diff_density_min -0.154
_refine_diff_density_rms 0.050
_refine_ls_extinction_method none
_refine_ls_goodness_of_fit_ref 1.249
_refine_ls_hydrogen_treatment refall
_refine_ls_matrix_type full
_refine_ls_number_parameters 48
_refine_ls_number_reflns 690
_refine_ls_number_restraints 0
_refine_ls_restrained_S_all 1.249
_refine_ls_R_factor_all 0.0351
_refine_ls_R_factor_gt 0.0318
_refine_ls_shift/su_max 0.000
_refine_ls_shift/su_mean 0.000
_refine_ls_structure_factor_coef Fsqd
_refine_ls_weighting_details 'calc w=1/[\s^2^(Fo^2^)+(0.0463P)^2^+0.1301P] where P=(Fo^2^+2Fc^2^)/3'
_refine_ls_weighting_scheme calc
_refine_ls_wR_factor_gt 0.0919
_refine_ls_wR_factor_ref 0.0946
_reflns_number_gt 618
_reflns_number_total 690
_reflns_threshold_expression 'I > 2\s(I)'
_cod_data_source_file ja206357a_si_002.cif
_cod_data_source_block sg110148
_cod_database_code 4106960

loop_
_symmetry_equiv_pos_as_xyz
'x, y, z'
'-x+1/2, -y, z+1/2'
'-x, y+1/2, -z+1/2'
'x+1/2, -y+1/2, -z'
'-x, -y, -z'
'x-1/2, y, -z-1/2'
'x, -y-1/2, z-1/2'
'-x-1/2, y-1/2, z'

loop_
_atom_site_label
_atom_site_type_symbol
_atom_site_fract_x
_atom_site_fract_y
_atom_site_fract_z
_atom_site_U_iso_or_equiv
_atom_site_adp_type
_atom_site_occupancy
_atom_site_symmetry_multiplicity
_atom_site_calc_flag
Na1 Na 1.07100(9) 1.03022(8) 0.16610(3) 0.0298(2) Uani 1 1 d
B1 B 0.5474(2) 0.9012(2) 0.14382(9) 0.0239(3) Uani 1 1 d
N1 N 0.7552(2) 0.92001(17) 0.07603(8) 0.0298(3) Uani 1 1 d
H1 H 0.790(3) 0.821(2) 0.0579(11) 0.030(4) Uiso 1 1 d
H2 H 0.721(3) 0.984(3) 0.0298(16) 0.049(5) Uiso 1 1 d
H3 H 0.605(3) 0.817(2) 0.2088(11) 0.034(4) Uiso 1 1 d
H4 H 0.486(4) 1.041(2) 0.1697(12) 0.032(4) Uiso 1 1 d
H5 H 0.377(3) 0.829(2) 0.1131(11) 0.031(4) Uiso 1 1 d

loop_
_atom_site_aniso_label
_atom_site_aniso_U_11
_atom_site_aniso_U_22
_atom_site_aniso_U_33
_atom_site_aniso_U_23
_atom_site_aniso_U_13
_atom_site_aniso_U_12
Na1 0.0261(3) 0.0349(4) 0.0283(3) 0.0043(2) 0.00192(18) 0.0044(2)
B1 0.0239(7) 0.0260(7) 0.0217(6) -0.0014(5) 0.0003(5) -0.0003(5)
N1 0.0306(6) 0.0301(6) 0.0287(6) -0.0015(5) 0.0064(5) 0.0005(5)

loop_
_atom_type_symbol
_atom_type_description
_atom_type_scat_dispersion_real
_atom_type_scat_dispersion_imag
_atom_type_scat_source
B B 0.0013 0.0007 'International Tables Vol C Tables 4.2.6.8 and 6.1.1.4'
H H 0.0000 0.0000 'International Tables Vol C Tables 4.2.6.8 and 6.1.1.4'
N N 0.0061 0.0033 'International Tables Vol C Tables 4.2.6.8 and 6.1.1.4'
Na Na 0.0362 0.0249 'International Tables Vol C Tables 4.2.6.8 and 6.1.1.4'

loop_
_geom_angle_atom_site_label_1
_geom_angle_atom_site_label_2
_geom_angle_atom_site_label_3
_geom_angle
_geom_angle_site_symmetry_1
_geom_angle_site_symmetry_3
N1 Na1 B1 95.46(5) . 8_765
N1 Na1 B1 121.99(5) . 1_655
B1 Na1 B1 121.90(4) 8_765 1_655
N1 Na1 B1 112.03(5) . 6_656
B1 Na1 B1 114.37(4) 8_765 6_656
B1 Na1 B1 92.27(5) 1_655 6_656
N1 Na1 B1 28.43(4) . .
B1 Na1 B1 93.60(3) 8_765 .
B1 Na1 B1 140.51(6) 1_655 .
B1 Na1 B1 87.37(4) 6_656 .
N1 Na1 Na1 159.21(4) . 6_656
B1 Na1 Na1 104.56(3) 8_765 6_656
B1 Na1 Na1 50.57(3) 1_655 6_656
B1 Na1 Na1 54.41(3) 6_656 6_656
B1 Na1 Na1 141.63(3) . 6_656
N1 Na1 Na1 77.86(4) . 6_556
B1 Na1 Na1 84.07(3) 8_765 6_556
B1 Na1 Na1 141.46(4) 1_655 6_556
B1 Na1 Na1 49.38(3) 6_656 6_556
B1 Na1 Na1 49.56(3) . 6_556
Na1 Na1 Na1 98.42(3) 6_656 6_556
N1 B1 Na1 109.81(8) . 8_755
N1 B1 Na1 139.11(9) . 1_455
Na1 B1 Na1 95.16(4) 8_755 1_455
N1 B1 Na1 122.65(9) . 6_556
Na1 B1 Na1 102.71(5) 8_755 6_556
Na1 B1 Na1 80.05(4) 1_455 6_556
N1 B1 Na1 46.88(6) . .
Na1 B1 Na1 120.40(5) 8_755 .
Na1 B1 Na1 140.51(6) 1_455 .
Na1 B1 Na1 76.04(4) 6_556 .
N1 B1 H3 110.4(8) . .
Na1 B1 H3 57.4(8) 8_755 .
Na1 B1 H3 110.3(8) 1_455 .
Na1 B1 H3 53.5(8) 6_556 .
Na1 B1 H3 79.5(8) . .
N1 B1 H4 110.9(10) . .
Na1 B1 H4 139.3(10) 8_755 .
Na1 B1 H4 51.9(10) 1_455 .
Na1 B1 H4 54.1(8) 6_556 .
Na1 B1 H4 88.6(10) . .
H3 B1 H4 107.4(12) . .
N1 B1 H5 114.7(7) . .
Na1 B1 H5 54.2(7) 8_755 .
Na1 B1 H5 55.7(7) 1_455 .
Na1 B1 H5 122.7(7) 6_556 .
Na1 B1 H5 160.5(7) . .
H3 B1 H5 106.5(11) . .
H4 B1 H5 106.6(12) . .
B1 N1 Na1 104.69(8) . .
B1 N1 H1 108.3(11) . .
Na1 N1 H1 108.2(11) . .
B1 N1 H2 112.8(14) . .
Na1 N1 H2 114.7(14) . .
H1 N1 H2 107.9(18) . .

loop_
_geom_bond_atom_site_label_1
_geom_bond_atom_site_label_2
_geom_bond_distance
_geom_bond_site_symmetry_2
Na1 N1 2.3573(14) .
Na1 B1 2.8527(17) 8_765
Na1 B1 2.8728(16) 1_655
Na1 B1 2.9234(16) 6_656
Na1 B1 3.1237(17) .
Na1 Na1 3.7278(10) 6_656
Na1 Na1 3.7278(10) 6_556
B1 N1 1.5372(17) .
B1 Na1 2.8527(17) 8_755
B1 Na1 2.8728(16) 1_455
B1 Na1 2.9234(16) 6_556
B1 H3 1.179(16) .
B1 H4 1.156(18) .
B1 H5 1.187(15) .
N1 H1 0.805(17) .
N1 H2 0.84(2) .
